data_2106302
loop_
_publ_author_name
'Dugue, J.'
'Vovan, T.'
'Villers, J.'

_publ_section_title
;
 Etude Structurale des Oxysulfures de Chrome(III) et de Terres Rares. I.
 Structure de l'Oxysulfure La Cr O S2
;
_journal_name_full 'Acta Crystallographica B (24,1968-38,1982)'
_journal_page_first 1291
_journal_page_last 1294
_journal_volume 36
_journal_year 1980
_chemical_formula_sum 'Cr La O S2'
_chemical_name_systematic 'La Cr O S2'
_space_group_IT_number 62
_symmetry_space_group_name_Hall '-P 2c 2ab'
_symmetry_space_group_name_H-M 'P b n m'
_cell_angle_alpha 90
_cell_angle_beta 90
_cell_angle_gamma 90
_cell_formula_units_Z 4
_cell_length_a 11.193
_cell_length_b 8.398
_cell_length_c 3.704
_cell_volume 348.172
_citation_journal_id_ASTM ACBCAR
_cod_data_source_file Dugue_ACBCAR_1980_983.cif
_cod_data_source_block Cr1La1O1S2
_cod_original_cell_volume 348.1716
_cod_original_sg_symbol_Hall '-P 2ac 2n (z,x,y)'
_cod_original_formula_sum 'Cr1 La1 O1 S2'
_cod_database_code 2106302

loop_
_symmetry_equiv_pos_as_xyz
x,y,z
x+1/2,-y+1/2,-z
-x+1/2,y+1/2,-z+1/2
-x,-y,z+1/2
-x,-y,-z
-x-1/2,y-1/2,z
x-1/2,-y-1/2,z-1/2
x,y,-z-1/2

loop_
_atom_site_label
_atom_site_type_symbol
_atom_site_fract_x
_atom_site_fract_y
_atom_site_fract_z
_atom_site_occupancy
_atom_site_U_iso_or_equiv
O1 O-2 0.5346 0.3848 0.25 1 0.0
S1 S-2 0.1018 0.4027 0.25 1 0.0
S2 S-2 0.8319 0.2594 0.25 1 0.0
Cr1 Cr+3 0.4725 0.169 0.25 1 0.0
La1 La+3 0.15002 0.04599 0.25 1 0.0
